data_7052390
loop_
_publ_author_name
'Matthieu Demange'
'Leila Boubekeur'
'Audrey Auffrant'
'Nicolas M\'ezailles'
'Louis Ricard'
'Xavier Le Goff'
'Pascal Le Floch'

_publ_section_title
;
 A new and convenient approach towards bis(iminophosphoranyl)methane
 ligands and their dicationic, cationic, anionic and dianionic
 derivatives
;
_journal_issue 12
_journal_name_full 'New Journal of Chemistry'
_journal_page_first 1745
_journal_paper_doi 10.1039/b610049j
_journal_volume 30
_journal_year 2006
_chemical_formula_sum 'C41 H41 Li N2 O P2'
_chemical_formula_weight 646.64
_chemical_name_systematic
;
?
;
_space_group_IT_number 14
_symmetry_cell_setting monoclinic
_symmetry_space_group_name_Hall '-P 2ybc'
_symmetry_space_group_name_H-M 'P 1 21/c 1'
_atom_sites_solution_hydrogens geom
_atom_sites_solution_primary direct
_atom_sites_solution_secondary difmap
_audit_creation_method SHELXL-97
_cell_angle_alpha 90.00
_cell_angle_beta 98.3490(10)
_cell_angle_gamma 90.00
_cell_formula_units_Z 4
_cell_length_a 15.7990(10)
_cell_length_b 10.9450(10)
_cell_length_c 20.5520(10)
_cell_measurement_reflns_used 8911
_cell_measurement_temperature 150.0(1)
_cell_measurement_theta_max 30.034
_cell_measurement_theta_min 2.910
_cell_volume 3516.2(4)
_computing_structure_refinement 'SHELXL-97 (Sheldrick, 1997)'
_computing_structure_solution 'SHELXS-97 (Sheldrick, 1990)'
_diffrn_ambient_temperature 150.0(1)
_diffrn_measured_fraction_theta_full 0.997
_diffrn_measured_fraction_theta_max 0.997
_diffrn_measurement_device_type KappaCCD
_diffrn_measurement_method 'phi and omega scans'
_diffrn_radiation_monochromator graphite
_diffrn_radiation_source 'fine-focus sealed tube'
_diffrn_radiation_type MoK\a
_diffrn_radiation_wavelength 0.71069
_diffrn_reflns_av_R_equivalents 0.0297
_diffrn_reflns_av_sigmaI/netI 0.0609
_diffrn_reflns_limit_h_max 22
_diffrn_reflns_limit_h_min -22
_diffrn_reflns_limit_k_max 13
_diffrn_reflns_limit_k_min -15
_diffrn_reflns_limit_l_max 28
_diffrn_reflns_limit_l_min -28
_diffrn_reflns_number 16600
_diffrn_reflns_theta_full 30.03
_diffrn_reflns_theta_max 30.03
_diffrn_reflns_theta_min 3.05
_exptl_absorpt_coefficient_mu 0.158
_exptl_absorpt_correction_T_max 0.9843
_exptl_absorpt_correction_T_min 0.9690
_exptl_absorpt_correction_type multi-scan
_exptl_crystal_colour colorless
_exptl_crystal_density_diffrn 1.222
_exptl_crystal_density_method 'not measured'
_exptl_crystal_description plate
_exptl_crystal_F_000 1368
_exptl_crystal_size_max 0.20
_exptl_crystal_size_mid 0.20
_exptl_crystal_size_min 0.10
_refine_diff_density_max 0.934
_refine_diff_density_min -0.427
_refine_diff_density_rms 0.053
_refine_ls_extinction_coef 0.0016(6)
_refine_ls_extinction_expression Fc^*^=kFc[1+0.001xFc^2^\l^3^/sin(2\q)]^-1/4^
_refine_ls_extinction_method SHELXL
_refine_ls_goodness_of_fit_ref 1.057
_refine_ls_hydrogen_treatment mixed
_refine_ls_matrix_type full
_refine_ls_number_parameters 430
_refine_ls_number_reflns 10259
_refine_ls_number_restraints 0
_refine_ls_restrained_S_all 1.057
_refine_ls_R_factor_all 0.0796
_refine_ls_R_factor_gt 0.0463
_refine_ls_shift/su_max 0.001
_refine_ls_shift/su_mean 0.000
_refine_ls_structure_factor_coef Fsqd
_refine_ls_weighting_details 'calc w=1/[\s^2^(Fo^2^)+(0.0639P)^2^+0.2055P] where P=(Fo^2^+2Fc^2^)/3'
_refine_ls_weighting_scheme calc
_refine_ls_wR_factor_gt 0.1207
_refine_ls_wR_factor_ref 0.1341
_reflns_number_gt 6982
_reflns_number_total 10259
_reflns_threshold_expression >2sigma(I)
_cod_data_source_file b610049j.txt
_cod_data_source_block panilli
_cod_depositor_comments
;
The following automatic conversions were performed:
'_symmetry_cell_setting' value 'Monoclinic' changed to 'monoclinic'
according to '/home/saulius/struct/CIF-dictionaries/cif_core.dic'
dictionary named 'cif_core.dic' version 2.4.1 from 2010-06-29.

Automatic conversion script
Id: cif_fix_enum 1527 2010-12-29 10:47:43Z saulius 
;
_cod_original_sg_symbol_H-M 'P21/c '
_cod_database_code 7052390

loop_
_symmetry_equiv_pos_as_xyz
'x, y, z'
'-x, y+1/2, -z+1/2'
'-x, -y, -z'
'x, -y-1/2, z-1/2'

loop_
_atom_site_label
_atom_site_type_symbol
_atom_site_fract_x
_atom_site_fract_y
_atom_site_fract_z
_atom_site_U_iso_or_equiv
_atom_site_adp_type
_atom_site_occupancy
_atom_site_symmetry_multiplicity
_atom_site_calc_flag
_atom_site_refinement_flags
_atom_site_disorder_assembly
_atom_site_disorder_group
P1 P 0.78370(2) 0.10599(4) 0.347330(17) 0.02153(10) Uani 1 1 d . . .
P2 P 0.71085(2) 0.20288(4) 0.210690(17) 0.02233(10) Uani 1 1 d . . .
O1 O 0.93852(8) -0.05083(13) 0.21363(6) 0.0451(3) Uani 1 1 d . . .
N1 N 0.81469(8) -0.02356(12) 0.32304(6) 0.0247(3) Uani 1 1 d . . .
N2 N 0.72592(8) 0.07712(12) 0.17467(6) 0.0256(3) Uani 1 1 d . . .
C1 C 0.77948(10) 0.20916(15) 0.28379(7) 0.0236(3) Uani 1 1 d . . .
H1 H 0.8075(11) 0.2791(17) 0.2938(8) 0.028 Uiso 1 1 d . . .
C2 C 0.85870(9) 0.17441(14) 0.41253(7) 0.0239(3) Uani 1 1 d . . .
C3 C 0.93458(10) 0.11300(15) 0.43421(7) 0.0279(3) Uani 1 1 d . . .
H3 H 0.9451 0.0358 0.4159 0.034 Uiso 1 1 calc R . .
C4 C 0.99511(11) 0.16361(17) 0.48244(8) 0.0350(4) Uani 1 1 d . . .
H4 H 1.0471 0.1213 0.4965 0.042 Uiso 1 1 calc R . .
C5 C 0.98012(11) 0.27502(18) 0.51007(8) 0.0385(4) Uani 1 1 d . . .
H5 H 1.0209 0.3085 0.5439 0.046 Uiso 1 1 calc R . .
C6 C 0.90552(12) 0.33742(17) 0.48834(8) 0.0391(4) Uani 1 1 d . . .
H6 H 0.8954 0.4146 0.5069 0.047 Uiso 1 1 calc R . .
C7 C 0.84528(11) 0.28842(15) 0.43962(8) 0.0319(4) Uani 1 1 d . . .
H7 H 0.7945 0.3327 0.4246 0.038 Uiso 1 1 calc R . .
C8 C 0.68290(9) 0.08621(14) 0.37938(7) 0.0226(3) Uani 1 1 d . . .
C9 C 0.66346(11) 0.13704(16) 0.43752(7) 0.0306(4) Uani 1 1 d . . .
H9 H 0.7052 0.1842 0.4645 0.037 Uiso 1 1 calc R . .
C10 C 0.58347(11) 0.11918(17) 0.45615(8) 0.0375(4) Uani 1 1 d . . .
H10 H 0.5705 0.1553 0.4955 0.045 Uiso 1 1 calc R . .
C11 C 0.52274(11) 0.04955(17) 0.41809(8) 0.0354(4) Uani 1 1 d . . .
H11 H 0.4680 0.0380 0.4310 0.043 Uiso 1 1 calc R . .
C12 C 0.54184(11) -0.00350(16) 0.36093(8) 0.0331(4) Uani 1 1 d . . .
H12 H 0.5004 -0.0525 0.3348 0.040 Uiso 1 1 calc R . .
C13 C 0.62136(10) 0.01467(15) 0.34174(7) 0.0271(3) Uani 1 1 d . . .
H13 H 0.6341 -0.0221 0.3024 0.033 Uiso 1 1 calc R . .
C14 C 0.59925(10) 0.22234(15) 0.22267(7) 0.0255(3) Uani 1 1 d . . .
C15 C 0.58037(10) 0.29258(15) 0.27530(7) 0.0292(3) Uani 1 1 d . . .
H15 H 0.6251 0.3338 0.3026 0.035 Uiso 1 1 calc R . .
C16 C 0.49666(11) 0.30284(17) 0.28810(8) 0.0345(4) Uani 1 1 d . . .
H16 H 0.4845 0.3509 0.3241 0.041 Uiso 1 1 calc R . .
C17 C 0.43127(11) 0.24353(18) 0.24881(8) 0.0367(4) Uani 1 1 d . . .
H17 H 0.3741 0.2504 0.2578 0.044 Uiso 1 1 calc R . .
C18 C 0.44903(11) 0.17412(18) 0.19642(9) 0.0387(4) Uani 1 1 d . . .
H18 H 0.4039 0.1338 0.1691 0.046 Uiso 1 1 calc R . .
C19 C 0.53256(10) 0.16283(16) 0.18337(8) 0.0323(4) Uani 1 1 d . . .
H19 H 0.5442 0.1142 0.1474 0.039 Uiso 1 1 calc R . .
C20 C 0.73701(10) 0.33888(15) 0.16631(7) 0.0250(3) Uani 1 1 d . . .
C21 C 0.70028(11) 0.45231(15) 0.17360(8) 0.0325(4) Uani 1 1 d . . .
H21 H 0.6585 0.4610 0.2022 0.039 Uiso 1 1 calc R . .
C22 C 0.72412(13) 0.55306(17) 0.13955(9) 0.0407(4) Uani 1 1 d . . .
H22 H 0.6990 0.6305 0.1452 0.049 Uiso 1 1 calc R . .
C23 C 0.78429(13) 0.54099(18) 0.09748(8) 0.0421(5) Uani 1 1 d . . .
H23 H 0.8000 0.6098 0.0737 0.051 Uiso 1 1 calc R . .
C24 C 0.82162(13) 0.42886(18) 0.09009(8) 0.0408(4) Uani 1 1 d . . .
H24 H 0.8634 0.4207 0.0614 0.049 Uiso 1 1 calc R . .
C25 C 0.79845(11) 0.32849(16) 0.12424(8) 0.0327(4) Uani 1 1 d . . .
H25 H 0.8246 0.2516 0.1190 0.039 Uiso 1 1 calc R . .
C26 C 0.80555(9) -0.13681(14) 0.35297(7) 0.0250(3) Uani 1 1 d . . .
C27 C 0.81139(11) -0.24225(16) 0.31559(8) 0.0337(4) Uani 1 1 d . . .
H27 H 0.8228 -0.2345 0.2716 0.040 Uiso 1 1 calc R . .
C28 C 0.80107(12) -0.35741(17) 0.34074(10) 0.0420(4) Uani 1 1 d . . .
H28 H 0.8054 -0.4273 0.3140 0.050 Uiso 1 1 calc R . .
C29 C 0.78445(12) -0.37167(17) 0.40448(9) 0.0405(4) Uani 1 1 d . . .
H29 H 0.7766 -0.4508 0.4217 0.049 Uiso 1 1 calc R . .
C30 C 0.77947(11) -0.26953(16) 0.44252(8) 0.0341(4) Uani 1 1 d . . .
H30 H 0.7681 -0.2786 0.4864 0.041 Uiso 1 1 calc R . .
C31 C 0.79061(10) -0.15370(15) 0.41829(7) 0.0286(3) Uani 1 1 d . . .
H31 H 0.7882 -0.0847 0.4460 0.034 Uiso 1 1 calc R . .
C32 C 0.68246(10) 0.03044(15) 0.11530(7) 0.0252(3) Uani 1 1 d . . .
C33 C 0.65773(11) 0.09959(16) 0.05851(7) 0.0332(4) Uani 1 1 d . . .
H33 H 0.6681 0.1851 0.0593 0.040 Uiso 1 1 calc R . .
C34 C 0.61814(12) 0.04482(18) 0.00084(8) 0.0383(4) Uani 1 1 d . . .
H34 H 0.6019 0.0935 -0.0372 0.046 Uiso 1 1 calc R . .
C35 C 0.60219(12) -0.07831(19) -0.00188(8) 0.0406(4) Uani 1 1 d . . .
H35 H 0.5753 -0.1151 -0.0414 0.049 Uiso 1 1 calc R . .
C36 C 0.62585(12) -0.14797(17) 0.05375(9) 0.0387(4) Uani 1 1 d . . .
H36 H 0.6145 -0.2332 0.0526 0.046 Uiso 1 1 calc R . .
C37 C 0.66603(11) -0.09467(16) 0.11124(8) 0.0316(4) Uani 1 1 d . . .
H37 H 0.6828 -0.1446 0.1487 0.038 Uiso 1 1 calc R . .
C38 C 1.00805(14) -0.0257(2) 0.26583(10) 0.0568(6) Uani 1 1 d . . .
H38A H 1.0605 -0.0676 0.2564 0.068 Uiso 1 1 calc R . .
H38B H 0.9937 -0.0578 0.3079 0.068 Uiso 1 1 calc R . .
C39 C 1.02433(16) 0.1098(2) 0.27192(12) 0.0697(7) Uani 1 1 d . . .
H39A H 1.0274 0.1442 0.2283 0.105 Uiso 1 1 calc R . .
H39B H 1.0785 0.1243 0.3007 0.105 Uiso 1 1 calc R . .
H39C H 0.9776 0.1489 0.2907 0.105 Uiso 1 1 calc R . .
C40 C 0.96483(12) -0.0667(2) 0.15085(8) 0.0443(5) Uani 1 1 d . . .
H40A H 1.0099 -0.1301 0.1531 0.053 Uiso 1 1 calc R . .
H40B H 0.9881 0.0107 0.1360 0.053 Uiso 1 1 calc R . .
C41 C 0.88823(14) -0.1049(2) 0.10436(9) 0.0502(5) Uani 1 1 d . . .
H41A H 0.8631 -0.1780 0.1214 0.075 Uiso 1 1 calc R . .
H41B H 0.9051 -0.1232 0.0614 0.075 Uiso 1 1 calc R . .
H41C H 0.8460 -0.0387 0.0997 0.075 Uiso 1 1 calc R . .
Li1 Li 0.82852(17) 0.0120(3) 0.23168(13) 0.0320(6) Uani 1 1 d . . .

loop_
_atom_site_aniso_label
_atom_site_aniso_U_11
_atom_site_aniso_U_22
_atom_site_aniso_U_33
_atom_site_aniso_U_23
_atom_site_aniso_U_13
_atom_site_aniso_U_12
P1 0.02244(19) 0.0220(2) 0.01998(17) 0.00066(14) 0.00239(14) 0.00062(15)
P2 0.0232(2) 0.0227(2) 0.02101(18) 0.00253(15) 0.00302(14) 0.00207(16)
O1 0.0342(7) 0.0654(10) 0.0367(6) -0.0073(6) 0.0083(5) 0.0053(6)
N1 0.0265(7) 0.0242(7) 0.0236(6) 0.0009(5) 0.0039(5) 0.0033(5)
N2 0.0286(7) 0.0251(7) 0.0228(6) 0.0002(5) 0.0024(5) 0.0025(6)
C1 0.0247(8) 0.0218(8) 0.0241(7) 0.0013(6) 0.0027(6) -0.0008(6)
C2 0.0236(7) 0.0261(8) 0.0220(7) 0.0023(6) 0.0036(6) -0.0031(6)
C3 0.0278(8) 0.0309(9) 0.0252(7) 0.0041(6) 0.0038(6) 0.0005(7)
C4 0.0275(8) 0.0445(11) 0.0308(8) 0.0057(8) -0.0027(7) -0.0026(8)
C5 0.0360(10) 0.0475(12) 0.0303(8) -0.0019(8) -0.0006(7) -0.0138(8)
C6 0.0429(11) 0.0347(10) 0.0387(9) -0.0098(8) 0.0029(8) -0.0073(8)
C7 0.0321(9) 0.0279(9) 0.0347(8) -0.0021(7) 0.0010(7) -0.0006(7)
C8 0.0238(7) 0.0222(8) 0.0216(6) 0.0019(6) 0.0030(6) 0.0001(6)
C9 0.0301(8) 0.0352(10) 0.0271(7) -0.0061(7) 0.0058(6) -0.0048(7)
C10 0.0378(10) 0.0439(11) 0.0331(8) -0.0085(8) 0.0131(7) -0.0045(8)
C11 0.0293(9) 0.0400(10) 0.0387(9) -0.0009(8) 0.0109(7) -0.0052(8)
C12 0.0297(8) 0.0336(9) 0.0357(8) -0.0022(7) 0.0041(7) -0.0064(7)
C13 0.0287(8) 0.0281(9) 0.0246(7) -0.0023(6) 0.0039(6) -0.0029(7)
C14 0.0245(8) 0.0287(8) 0.0237(7) 0.0062(6) 0.0045(6) 0.0041(6)
C15 0.0294(8) 0.0299(9) 0.0286(7) 0.0030(6) 0.0057(6) 0.0039(7)
C16 0.0359(9) 0.0366(10) 0.0333(8) 0.0032(7) 0.0125(7) 0.0087(8)
C17 0.0266(8) 0.0457(11) 0.0398(9) 0.0091(8) 0.0111(7) 0.0052(8)
C18 0.0262(9) 0.0483(12) 0.0409(9) -0.0002(8) 0.0027(7) -0.0025(8)
C19 0.0270(8) 0.0395(10) 0.0302(8) -0.0020(7) 0.0034(7) 0.0013(7)
C20 0.0253(8) 0.0266(8) 0.0222(7) 0.0030(6) 0.0007(6) 0.0000(6)
C21 0.0344(9) 0.0294(9) 0.0342(8) 0.0051(7) 0.0059(7) 0.0042(7)
C22 0.0537(12) 0.0265(9) 0.0418(9) 0.0048(8) 0.0064(8) 0.0031(8)
C23 0.0601(13) 0.0343(10) 0.0319(8) 0.0075(8) 0.0067(8) -0.0116(9)
C24 0.0512(12) 0.0411(11) 0.0335(9) 0.0005(8) 0.0175(8) -0.0091(9)
C25 0.0394(10) 0.0306(9) 0.0299(8) 0.0011(7) 0.0111(7) 0.0009(8)
C26 0.0208(7) 0.0243(8) 0.0293(7) 0.0021(6) 0.0017(6) 0.0025(6)
C27 0.0368(9) 0.0279(9) 0.0369(9) -0.0010(7) 0.0074(7) 0.0045(7)
C28 0.0453(11) 0.0256(9) 0.0552(11) -0.0040(8) 0.0081(9) 0.0036(8)
C29 0.0393(10) 0.0250(9) 0.0564(11) 0.0095(8) 0.0046(9) -0.0001(8)
C30 0.0321(9) 0.0333(10) 0.0362(9) 0.0095(7) 0.0030(7) -0.0001(7)
C31 0.0302(8) 0.0271(9) 0.0272(7) 0.0022(6) -0.0003(6) 0.0008(7)
C32 0.0240(8) 0.0273(8) 0.0246(7) -0.0016(6) 0.0048(6) 0.0018(6)
C33 0.0395(10) 0.0315(9) 0.0272(8) 0.0005(7) 0.0005(7) 0.0003(8)
C34 0.0410(10) 0.0479(12) 0.0242(7) 0.0003(7) -0.0012(7) 0.0040(9)
C35 0.0363(10) 0.0519(12) 0.0316(8) -0.0129(8) -0.0019(7) -0.0003(9)
C36 0.0399(10) 0.0316(10) 0.0442(10) -0.0084(8) 0.0044(8) -0.0030(8)
C37 0.0335(9) 0.0304(9) 0.0308(8) 0.0014(7) 0.0045(7) 0.0006(7)
C38 0.0409(11) 0.0828(18) 0.0451(11) -0.0034(11) 0.0009(9) 0.0116(11)
C39 0.0540(14) 0.088(2) 0.0685(15) -0.0153(14) 0.0132(12) -0.0246(14)
C40 0.0389(10) 0.0586(13) 0.0385(10) -0.0014(9) 0.0163(8) 0.0042(9)
C41 0.0518(12) 0.0581(14) 0.0422(10) -0.0104(9) 0.0117(9) 0.0055(11)
Li1 0.0303(15) 0.0386(17) 0.0275(13) 0.0019(12) 0.0056(11) 0.0060(13)

loop_
_atom_type_symbol
_atom_type_description
_atom_type_scat_dispersion_real
_atom_type_scat_dispersion_imag
_atom_type_scat_source
C C 0.0033 0.0016 'International Tables Vol C Tables 4.2.6.8 and 6.1.1.4'
H H 0.0000 0.0000 'International Tables Vol C Tables 4.2.6.8 and 6.1.1.4'
Li Li -0.0003 0.0001 'International Tables Vol C Tables 4.2.6.8 and 6.1.1.4'
N N 0.0061 0.0033 'International Tables Vol C Tables 4.2.6.8 and 6.1.1.4'
O O 0.0106 0.0060 'International Tables Vol C Tables 4.2.6.8 and 6.1.1.4'
P P 0.1023 0.0942 'International Tables Vol C Tables 4.2.6.8 and 6.1.1.4'

loop_
_geom_angle_atom_site_label_1
_geom_angle_atom_site_label_2
_geom_angle_atom_site_label_3
_geom_angle
_geom_angle_site_symmetry_1
_geom_angle_site_symmetry_3
_geom_angle_publ_flag
N1 P1 C1 108.91(7) . . ?
N1 P1 C2 113.48(7) . . ?
C1 P1 C2 103.81(7) . . ?
N1 P1 C8 109.26(7) . . ?
C1 P1 C8 114.37(7) . . ?
C2 P1 C8 107.04(7) . . ?
N1 P1 Li1 43.78(7) . . ?
C1 P1 Li1 65.14(8) . . ?
C2 P1 Li1 124.37(8) . . ?
C8 P1 Li1 127.64(8) . . ?
N2 P2 C1 108.75(7) . . ?
N2 P2 C20 114.31(7) . . ?
C1 P2 C20 104.13(7) . . ?
N2 P2 C14 111.99(7) . . ?
C1 P2 C14 112.05(7) . . ?
C20 P2 C14 105.38(7) . . ?
N2 P2 Li1 44.36(7) . . ?
C1 P2 Li1 64.76(8) . . ?
C20 P2 Li1 119.63(8) . . ?
C14 P2 Li1 134.51(8) . . ?
C40 O1 C38 113.93(14) . . ?
C40 O1 Li1 126.89(14) . . ?
C38 O1 Li1 113.15(13) . . ?
C26 N1 P1 126.19(10) . . ?
C26 N1 Li1 129.00(13) . . ?
P1 N1 Li1 101.78(11) . . ?
C32 N2 P2 128.93(11) . . ?
C32 N2 Li1 129.37(13) . . ?
P2 N2 Li1 101.50(10) . . ?
P1 C1 P2 125.89(10) . . ?
P1 C1 Li1 77.59(8) . . ?
P2 C1 Li1 78.07(8) . . ?
P1 C1 H1 115.1(10) . . ?
P2 C1 H1 117.6(11) . . ?
Li1 C1 H1 130.1(11) . . ?
C3 C2 C7 118.59(14) . . ?
C3 C2 P1 118.48(12) . . ?
C7 C2 P1 122.86(12) . . ?
C4 C3 C2 120.55(16) . . ?
C4 C3 H3 119.7 . . ?
C2 C3 H3 119.7 . . ?
C5 C4 C3 120.31(16) . . ?
C5 C4 H4 119.8 . . ?
C3 C4 H4 119.8 . . ?
C6 C5 C4 119.60(16) . . ?
C6 C5 H5 120.2 . . ?
C4 C5 H5 120.2 . . ?
C5 C6 C7 120.49(17) . . ?
C5 C6 H6 119.8 . . ?
C7 C6 H6 119.8 . . ?
C6 C7 C2 120.43(16) . . ?
C6 C7 H7 119.8 . . ?
C2 C7 H7 119.8 . . ?
C9 C8 C13 118.56(14) . . ?
C9 C8 P1 125.17(12) . . ?
C13 C8 P1 116.26(11) . . ?
C10 C9 C8 120.28(15) . . ?
C10 C9 H9 119.9 . . ?
C8 C9 H9 119.9 . . ?
C11 C10 C9 120.60(15) . . ?
C11 C10 H10 119.7 . . ?
C9 C10 H10 119.7 . . ?
C10 C11 C12 119.68(15) . . ?
C10 C11 H11 120.2 . . ?
C12 C11 H11 120.2 . . ?
C11 C12 C13 120.05(16) . . ?
C11 C12 H12 120.0 . . ?
C13 C12 H12 120.0 . . ?
C12 C13 C8 120.80(14) . . ?
C12 C13 H13 119.6 . . ?
C8 C13 H13 119.6 . . ?
C19 C14 C15 118.61(14) . . ?
C19 C14 P2 122.05(12) . . ?
C15 C14 P2 119.20(12) . . ?
C16 C15 C14 120.53(16) . . ?
C16 C15 H15 119.7 . . ?
C14 C15 H15 119.7 . . ?
C17 C16 C15 120.27(15) . . ?
C17 C16 H16 119.9 . . ?
C15 C16 H16 119.9 . . ?
C16 C17 C18 119.78(15) . . ?
C16 C17 H17 120.1 . . ?
C18 C17 H17 120.1 . . ?
C17 C18 C19 120.40(17) . . ?
C17 C18 H18 119.8 . . ?
C19 C18 H18 119.8 . . ?
C18 C19 C14 120.41(15) . . ?
C18 C19 H19 119.8 . . ?
C14 C19 H19 119.8 . . ?
C21 C20 C25 118.64(14) . . ?
C21 C20 P2 123.18(11) . . ?
C25 C20 P2 118.16(12) . . ?
C22 C21 C20 120.55(15) . . ?
C22 C21 H21 119.7 . . ?
C20 C21 H21 119.7 . . ?
C23 C22 C21 120.12(17) . . ?
C23 C22 H22 119.9 . . ?
C21 C22 H22 119.9 . . ?
C24 C23 C22 119.88(16) . . ?
C24 C23 H23 120.1 . . ?
C22 C23 H23 120.1 . . ?
C23 C24 C25 120.16(16) . . ?
C23 C24 H24 119.9 . . ?
C25 C24 H24 119.9 . . ?
C24 C25 C20 120.64(16) . . ?
C24 C25 H25 119.7 . . ?
C20 C25 H25 119.7 . . ?
C27 C26 N1 118.06(13) . . ?
C27 C26 C31 116.71(15) . . ?
N1 C26 C31 125.24(14) . . ?
C28 C27 C26 121.82(16) . . ?
C28 C27 H27 119.1 . . ?
C26 C27 H27 119.1 . . ?
C27 C28 C29 120.47(17) . . ?
C27 C28 H28 119.8 . . ?
C29 C28 H28 119.8 . . ?
C30 C29 C28 118.84(16) . . ?
C30 C29 H29 120.6 . . ?
C28 C29 H29 120.6 . . ?
C29 C30 C31 121.38(15) . . ?
C29 C30 H30 119.3 . . ?
C31 C30 H30 119.3 . . ?
C30 C31 C26 120.75(15) . . ?
C30 C31 H31 119.6 . . ?
C26 C31 H31 119.6 . . ?
C37 C32 C33 117.04(15) . . ?
C37 C32 N2 118.17(14) . . ?
C33 C32 N2 124.72(15) . . ?
C34 C33 C32 120.93(17) . . ?
C34 C33 H33 119.5 . . ?
C32 C33 H33 119.5 . . ?
C35 C34 C33 120.99(16) . . ?
C35 C34 H34 119.5 . . ?
C33 C34 H34 119.5 . . ?
C34 C35 C36 118.91(16) . . ?
C34 C35 H35 120.5 . . ?
C36 C35 H35 120.5 . . ?
C35 C36 C37 120.61(17) . . ?
C35 C36 H36 119.7 . . ?
C37 C36 H36 119.7 . . ?
C36 C37 C32 121.51(16) . . ?
C36 C37 H37 119.2 . . ?
C32 C37 H37 119.2 . . ?
O1 C38 C39 110.53(19) . . ?
O1 C38 H38A 109.5 . . ?
C39 C38 H38A 109.5 . . ?
O1 C38 H38B 109.5 . . ?
C39 C38 H38B 109.5 . . ?
H38A C38 H38B 108.1 . . ?
C38 C39 H39A 109.5 . . ?
C38 C39 H39B 109.5 . . ?
H39A C39 H39B 109.5 . . ?
C38 C39 H39C 109.5 . . ?
H39A C39 H39C 109.5 . . ?
H39B C39 H39C 109.5 . . ?
O1 C40 C41 107.40(15) . . ?
O1 C40 H40A 110.2 . . ?
C41 C40 H40A 110.2 . . ?
O1 C40 H40B 110.2 . . ?
C41 C40 H40B 110.2 . . ?
H40A C40 H40B 108.5 . . ?
C40 C41 H41A 109.5 . . ?
C40 C41 H41B 109.5 . . ?
H41A C41 H41B 109.5 . . ?
C40 C41 H41C 109.5 . . ?
H41A C41 H41C 109.5 . . ?
H41B C41 H41C 109.5 . . ?
O1 Li1 N1 109.74(14) . . ?
O1 Li1 N2 133.27(14) . . ?
N1 Li1 N2 116.14(14) . . ?
O1 Li1 C1 134.65(15) . . ?
N1 Li1 C1 71.72(9) . . ?
N2 Li1 C1 71.12(10) . . ?
O1 Li1 P1 129.63(13) . . ?
N1 Li1 P1 34.45(6) . . ?
N2 Li1 P1 94.84(10) . . ?
C1 Li1 P1 37.27(5) . . ?
O1 Li1 P2 145.67(14) . . ?
N1 Li1 P2 97.61(11) . . ?
N2 Li1 P2 34.15(6) . . ?
C1 Li1 P2 37.17(5) . . ?
P1 Li1 P2 66.88(6) . . ?

loop_
_geom_bond_atom_site_label_1
_geom_bond_atom_site_label_2
_geom_bond_distance
_geom_bond_site_symmetry_2
_geom_bond_publ_flag
P1 N1 1.6032(13) . ?
P1 C1 1.7203(15) . ?
P1 C2 1.8164(15) . ?
P1 C8 1.8224(15) . ?
P1 Li1 2.774(3) . ?
P2 N2 1.5971(13) . ?
P2 C1 1.7217(15) . ?
P2 C20 1.8243(16) . ?
P2 C14 1.8278(15) . ?
P2 Li1 2.788(3) . ?
O1 C40 1.423(2) . ?
O1 C38 1.446(2) . ?
O1 Li1 1.954(3) . ?
N1 C26 1.4005(19) . ?
N1 Li1 1.961(3) . ?
N2 C32 1.4063(19) . ?
N2 Li1 1.989(3) . ?
C1 Li1 2.578(3) . ?
C1 H1 0.893(18) . ?
C2 C3 1.390(2) . ?
C2 C7 1.395(2) . ?
C3 C4 1.389(2) . ?
C3 H3 0.9500 . ?
C4 C5 1.380(3) . ?
C4 H4 0.9500 . ?
C5 C6 1.379(3) . ?
C5 H5 0.9500 . ?
C6 C7 1.385(2) . ?
C6 H6 0.9500 . ?
C7 H7 0.9500 . ?
C8 C9 1.392(2) . ?
C8 C13 1.392(2) . ?
C9 C10 1.386(2) . ?
C9 H9 0.9500 . ?
C10 C11 1.377(2) . ?
C10 H10 0.9500 . ?
C11 C12 1.382(2) . ?
C11 H11 0.9500 . ?
C12 C13 1.385(2) . ?
C12 H12 0.9500 . ?
C13 H13 0.9500 . ?
C14 C19 1.393(2) . ?
C14 C15 1.394(2) . ?
C15 C16 1.390(2) . ?
C15 H15 0.9500 . ?
C16 C17 1.378(3) . ?
C16 H16 0.9500 . ?
C17 C18 1.380(2) . ?
C17 H17 0.9500 . ?
C18 C19 1.390(2) . ?
C18 H18 0.9500 . ?
C19 H19 0.9500 . ?
C20 C21 1.388(2) . ?
C20 C25 1.395(2) . ?
C21 C22 1.387(2) . ?
C21 H21 0.9500 . ?
C22 C23 1.381(3) . ?
C22 H22 0.9500 . ?
C23 C24 1.379(3) . ?
C23 H23 0.9500 . ?
C24 C25 1.381(2) . ?
C24 H24 0.9500 . ?
C25 H25 0.9500 . ?
C26 C27 1.397(2) . ?
C26 C31 1.408(2) . ?
C27 C28 1.381(2) . ?
C27 H27 0.9500 . ?
C28 C29 1.382(3) . ?
C28 H28 0.9500 . ?
C29 C30 1.373(3) . ?
C29 H29 0.9500 . ?
C30 C31 1.383(2) . ?
C30 H30 0.9500 . ?
C31 H31 0.9500 . ?
C32 C37 1.394(2) . ?
C32 C33 1.398(2) . ?
C33 C34 1.393(2) . ?
C33 H33 0.9500 . ?
C34 C35 1.371(3) . ?
C34 H34 0.9500 . ?
C35 C36 1.380(3) . ?
C35 H35 0.9500 . ?
C36 C37 1.386(2) . ?
C36 H36 0.9500 . ?
C37 H37 0.9500 . ?
C38 C39 1.507(3) . ?
C38 H38A 0.9900 . ?
C38 H38B 0.9900 . ?
C39 H39A 0.9800 . ?
C39 H39B 0.9800 . ?
C39 H39C 0.9800 . ?
C40 C41 1.489(3) . ?
C40 H40A 0.9900 . ?
C40 H40B 0.9900 . ?
C41 H41A 0.9800 . ?
C41 H41B 0.9800 . ?
C41 H41C 0.9800 . ?
